data_2222554
loop_
_publ_author_name
'Liu, Ti-Lou'
'Zhang, Yun-Liang'

_publ_section_title
;
 Tetraaquabis(3,5-di-4-pyridyl-1<i>H</i>-1,2,4-triazolido)cadmium(II)
 dihydrate
;
_journal_coeditor_code BG2273
_journal_issue 8
_journal_name_full 'Acta Crystallographica Section E'
_journal_page_first m913
_journal_paper_doi 10.1107/S1600536809024908
_journal_volume 65
_journal_year 2009
_chemical_formula_iupac '[Cd (C12 H8 N5)2 (H2 O)4], 2H2 O'
_chemical_formula_moiety 'C24 H24 Cd N10 O4, 2(H2 O)'
_chemical_formula_sum 'C24 H28 Cd N10 O6'
_chemical_formula_weight 664.97
_chemical_name_systematic
;Tetraaquabis(3,5-di-4-pyridyl-1<i>H</i>-1,2,4-triazolido)cadmium(II)
 dihydrate
;
_space_group_IT_number 14
_symmetry_cell_setting monoclinic
_symmetry_space_group_name_Hall '-P 2ybc'
_symmetry_space_group_name_H-M 'P 1 21/c 1'
_atom_sites_solution_hydrogens geom
_atom_sites_solution_primary direct
_atom_sites_solution_secondary difmap
_audit_creation_method SHELXL-97
_cell_angle_alpha 90.00
_cell_angle_beta 106.68(3)
_cell_angle_gamma 90.00
_cell_formula_units_Z 2
_cell_length_a 7.5030(15)
_cell_length_b 15.748(3)
_cell_length_c 12.009(2)
_cell_measurement_reflns_used 2567
_cell_measurement_temperature 293(2)
_cell_measurement_theta_max 27.32
_cell_measurement_theta_min 2.571
_cell_volume 1359.2(5)
_computing_cell_refinement 'SAINT (Bruker, 1998)'
_computing_data_collection 'SMART (Bruker, 1998)'
_computing_data_reduction 'SAINT (Bruker, 1998)'
_computing_molecular_graphics 'SHELXTL (Sheldrick, 2008)'
_computing_publication_material 'SHELXTL (Sheldrick, 2008)'
_computing_structure_refinement 'SHELXL97 (Sheldrick, 2008)'
_computing_structure_solution 'SHELXS97 (Sheldrick, 2008)'
_diffrn_ambient_temperature 293(2)
_diffrn_measured_fraction_theta_full 0.995
_diffrn_measured_fraction_theta_max 0.995
_diffrn_measurement_device_type 'Bruker SMART CCD area-detector'
_diffrn_measurement_method '\f and \w'
_diffrn_radiation_monochromator graphite
_diffrn_radiation_source 'fine-focus sealed tube'
_diffrn_radiation_type MoK\a
_diffrn_radiation_wavelength 0.71073
_diffrn_reflns_av_R_equivalents 0.0349
_diffrn_reflns_av_sigmaI/netI 0.0340
_diffrn_reflns_limit_h_max 9
_diffrn_reflns_limit_h_min -9
_diffrn_reflns_limit_k_max 20
_diffrn_reflns_limit_k_min -20
_diffrn_reflns_limit_l_max 15
_diffrn_reflns_limit_l_min -15
_diffrn_reflns_number 9599
_diffrn_reflns_theta_full 27.48
_diffrn_reflns_theta_max 27.48
_diffrn_reflns_theta_min 3.12
_diffrn_standards_interval_count 150
_diffrn_standards_number 2
_exptl_absorpt_coefficient_mu 0.863
_exptl_absorpt_correction_T_max 0.911
_exptl_absorpt_correction_T_min 0.815
_exptl_absorpt_correction_type multi-scan
_exptl_absorpt_process_details '(SADABS; Bruker, 1998)'
_exptl_crystal_colour colorless
_exptl_crystal_density_diffrn 1.625
_exptl_crystal_density_method 'not measured'
_exptl_crystal_description block
_exptl_crystal_F_000 676
_exptl_crystal_size_max 0.40
_exptl_crystal_size_mid 0.20
_exptl_crystal_size_min 0.12
_refine_diff_density_max 0.302
_refine_diff_density_min -0.470
_refine_ls_extinction_method none
_refine_ls_goodness_of_fit_ref 1.008
_refine_ls_hydrogen_treatment mixed
_refine_ls_matrix_type full
_refine_ls_number_parameters 211
_refine_ls_number_reflns 3101
_refine_ls_number_restraints 9
_refine_ls_restrained_S_all 1.006
_refine_ls_R_factor_all 0.0393
_refine_ls_R_factor_gt 0.0301
_refine_ls_shift/su_max 0.000
_refine_ls_shift/su_mean 0.000
_refine_ls_structure_factor_coef Fsqd
_refine_ls_weighting_details 'calc w=1/[\s^2^(Fo^2^)+(0.0271P)^2^+P] where P=(Fo^2^+2Fc^2^)/3'
_refine_ls_weighting_scheme calc
_refine_ls_wR_factor_gt 0.0660
_refine_ls_wR_factor_ref 0.0701
_reflns_number_gt 2663
_reflns_number_total 3101
_reflns_threshold_expression I>2\s(I)
_cod_data_source_file bg2273.cif
_cod_data_source_block I
_cod_original_sg_symbol_H-M 'P 21/c'
_cod_database_code 2222554
_cod_database_fobs_code 2222554

loop_
_symmetry_equiv_pos_as_xyz
'x, y, z'
'-x, y+1/2, -z+1/2'
'-x, -y, -z'
'x, -y-1/2, z-1/2'

loop_
_atom_site_type_symbol
_atom_site_label
_atom_site_fract_x
_atom_site_fract_y
_atom_site_fract_z
_atom_site_U_iso_or_equiv
_atom_site_adp_type
_atom_site_calc_flag
_atom_site_refinement_flags
_atom_site_occupancy
_atom_site_disorder_assembly
_atom_site_disorder_group
Cd Cd1 0.0000 0.5000 0.5000 0.02624(8) Uani d S 1 . .
C C1 0.0093(4) 0.67991(14) 0.3780(2) 0.0362(6) Uani d . 1 . .
H H1 -0.0392 0.6476 0.3113 0.043 Uiso calc R 1 . .
C C2 0.0355(4) 0.76513(14) 0.3660(2) 0.0350(5) Uani d . 1 . .
H H2 0.0038 0.7894 0.2923 0.042 Uiso calc R 1 . .
C C3 0.1089(3) 0.81536(13) 0.46302(19) 0.0260(5) Uani d . 1 . .
C C4 0.1464(4) 0.77542(14) 0.5700(2) 0.0371(6) Uani d . 1 . .
H H4 0.1919 0.8065 0.6382 0.045 Uiso calc R 1 . .
C C5 0.1161(4) 0.68949(15) 0.5749(2) 0.0380(6) Uani d . 1 . .
H H5 0.1430 0.6638 0.6476 0.046 Uiso calc R 1 . .
C C6 0.1502(3) 0.90502(13) 0.45109(18) 0.0265(5) Uani d . 1 . .
C C7 0.2512(3) 1.02895(14) 0.4805(2) 0.0274(5) Uani d . 1 . .
C C8 0.3340(3) 1.10850(13) 0.53511(19) 0.0276(5) Uani d . 1 . .
C C9 0.3496(4) 1.17874(16) 0.4689(2) 0.0472(7) Uani d . 1 . .
H H9 0.3127 1.1754 0.3882 0.057 Uiso calc R 1 . .
C C10 0.4202(5) 1.25321(16) 0.5236(2) 0.0515(8) Uani d . 1 . .
H H10 0.4285 1.2995 0.4772 0.062 Uiso calc R 1 . .
C C11 0.4620(4) 1.19586(16) 0.7006(2) 0.0423(6) Uani d . 1 . .
H H11 0.5012 1.2010 0.7811 0.051 Uiso calc R 1 . .
C C12 0.3919(4) 1.11875(15) 0.6541(2) 0.0376(6) Uani d . 1 . .
H H12 0.3837 1.0738 0.7027 0.045 Uiso calc R 1 . .
H H1A 0.081(4) 0.4477(19) 0.303(2) 0.065(11) Uiso d D 1 . .
H H2A 0.251(5) 0.487(2) 0.722(2) 0.076(12) Uiso d D 1 . .
H H3A 0.333(4) 0.5708(17) 0.2136(15) 0.057(10) Uiso d D 1 . .
H H1B 0.225(4) 0.5023(14) 0.349(3) 0.050(9) Uiso d D 1 . .
H H2B 0.371(3) 0.474(2) 0.656(3) 0.071(11) Uiso d D 1 . .
H H3B 0.419(4) 0.6266(12) 0.301(2) 0.059(9) Uiso d D 1 . .
N N1 0.0504(3) 0.64121(11) 0.48107(16) 0.0309(4) Uani d . 1 . .
N N2 0.1075(3) 0.94209(12) 0.34725(16) 0.0338(5) Uani d . 1 . .
N N3 0.1745(3) 1.02282(12) 0.36636(17) 0.0351(5) Uani d . 1 . .
N N4 0.2401(3) 0.95673(11) 0.53920(16) 0.0269(4) Uani d . 1 . .
N N5 0.4772(3) 1.26344(13) 0.6379(2) 0.0413(5) Uani d . 1 . .
O O1 0.1563(3) 0.46448(12) 0.36541(15) 0.0358(4) Uani d D 1 . .
O O2 0.2657(3) 0.49379(12) 0.65460(16) 0.0416(4) Uani d D 1 . .
O O3 0.3821(3) 0.57563(10) 0.28626(15) 0.0349(4) Uani d D 1 . .

loop_
_atom_site_aniso_label
_atom_site_aniso_U_11
_atom_site_aniso_U_22
_atom_site_aniso_U_33
_atom_site_aniso_U_12
_atom_site_aniso_U_13
_atom_site_aniso_U_23
Cd1 0.03522(14) 0.01796(11) 0.02429(13) -0.00424(9) 0.00655(10) -0.00067(8)
C1 0.0537(16) 0.0256(11) 0.0261(12) -0.0094(11) 0.0063(11) -0.0044(9)
C2 0.0516(15) 0.0269(11) 0.0240(11) -0.0059(11) 0.0067(11) 0.0028(9)
C3 0.0296(11) 0.0208(10) 0.0275(11) -0.0013(8) 0.0079(9) 0.0014(8)
C4 0.0577(16) 0.0233(11) 0.0255(12) -0.0090(11) 0.0042(12) -0.0027(9)
C5 0.0596(17) 0.0254(11) 0.0249(12) -0.0073(11) 0.0057(12) 0.0031(9)
C6 0.0331(12) 0.0206(10) 0.0241(11) -0.0013(9) 0.0056(9) 0.0011(8)
C7 0.0333(12) 0.0205(9) 0.0295(12) -0.0024(9) 0.0106(10) 0.0006(9)
C8 0.0302(12) 0.0204(10) 0.0314(12) -0.0019(9) 0.0075(10) -0.0006(9)
C9 0.078(2) 0.0311(13) 0.0308(13) -0.0176(13) 0.0137(14) -0.0018(10)
C10 0.084(2) 0.0276(12) 0.0446(16) -0.0188(14) 0.0214(16) 0.0009(11)
C11 0.0532(16) 0.0364(13) 0.0303(13) -0.0066(12) 0.0010(12) -0.0046(10)
C12 0.0496(15) 0.0260(11) 0.0327(13) -0.0042(10) 0.0046(12) 0.0042(9)
N1 0.0435(11) 0.0199(9) 0.0278(10) -0.0049(8) 0.0077(9) 0.0005(7)
N2 0.0487(13) 0.0241(9) 0.0258(10) -0.0087(9) 0.0066(9) 0.0016(7)
N3 0.0523(13) 0.0239(9) 0.0265(10) -0.0089(9) 0.0073(10) 0.0020(8)
N4 0.0348(10) 0.0192(9) 0.0261(10) -0.0021(7) 0.0078(8) 0.0005(7)
N5 0.0488(13) 0.0280(10) 0.0458(13) -0.0092(9) 0.0112(11) -0.0087(9)
O1 0.0405(10) 0.0387(10) 0.0295(9) -0.0055(8) 0.0120(8) -0.0026(8)
O2 0.0349(10) 0.0577(12) 0.0288(9) 0.0058(9) 0.0035(8) -0.0038(8)
O3 0.0458(10) 0.0258(8) 0.0299(9) -0.0037(7) 0.0060(8) -0.0015(7)

loop_
_atom_type_symbol
_atom_type_description
_atom_type_scat_dispersion_real
_atom_type_scat_dispersion_imag
_atom_type_scat_source
C C 0.0033 0.0016 'International Tables Vol C Tables 4.2.6.8 and 6.1.1.4'
H H 0.0000 0.0000 'International Tables Vol C Tables 4.2.6.8 and 6.1.1.4'
N N 0.0061 0.0033 'International Tables Vol C Tables 4.2.6.8 and 6.1.1.4'
O O 0.0106 0.0060 'International Tables Vol C Tables 4.2.6.8 and 6.1.1.4'
Cd Cd -0.8075 1.2024 'International Tables Vol C Tables 4.2.6.8 and 6.1.1.4'

loop_
_geom_angle_atom_site_label_1
_geom_angle_atom_site_label_2
_geom_angle_atom_site_label_3
_geom_angle_site_symmetry_1
_geom_angle_site_symmetry_3
_geom_angle
_geom_angle_publ_flag
N1 Cd1 N1 3_566 . 180.0 ?
N1 Cd1 O2 3_566 . 90.47(7) ?
N1 Cd1 O2 . . 89.53(7) ?
N1 Cd1 O2 3_566 3_566 89.53(7) ?
N1 Cd1 O2 . 3_566 90.47(7) ?
O2 Cd1 O2 . 3_566 180.0 ?
N1 Cd1 O1 3_566 3_566 91.96(7) ?
N1 Cd1 O1 . 3_566 88.04(7) ?
O2 Cd1 O1 . 3_566 86.71(7) ?
O2 Cd1 O1 3_566 3_566 93.29(7) ?
N1 Cd1 O1 3_566 . 88.04(7) ?
N1 Cd1 O1 . . 91.96(7) ?
O2 Cd1 O1 . . 93.29(7) ?
O2 Cd1 O1 3_566 . 86.71(7) ?
O1 Cd1 O1 3_566 . 180.0 ?
N1 C1 C2 . . 122.9(2) ?
N1 C1 H1 . . 118.5 ?
C2 C1 H1 . . 118.5 ?
C1 C2 C3 . . 120.4(2) ?
C1 C2 H2 . . 119.8 ?
C3 C2 H2 . . 119.8 ?
C2 C3 C4 . . 116.5(2) ?
C2 C3 C6 . . 120.91(19) ?
C4 C3 C6 . . 122.5(2) ?
C5 C4 C3 . . 119.6(2) ?
C5 C4 H4 . . 120.2 ?
C3 C4 H4 . . 120.2 ?
N1 C5 C4 . . 123.5(2) ?
N1 C5 H5 . . 118.3 ?
C4 C5 H5 . . 118.3 ?
N2 C6 N4 . . 113.65(19) ?
N2 C6 C3 . . 121.01(19) ?
N4 C6 C3 . . 125.27(19) ?
N3 C7 N4 . . 113.8(2) ?
N3 C7 C8 . . 121.7(2) ?
N4 C7 C8 . . 124.5(2) ?
C12 C8 C9 . . 116.6(2) ?
C12 C8 C7 . . 122.1(2) ?
C9 C8 C7 . . 121.3(2) ?
C10 C9 C8 . . 119.5(2) ?
C10 C9 H9 . . 120.3 ?
C8 C9 H9 . . 120.3 ?
N5 C10 C9 . . 124.3(2) ?
N5 C10 H10 . . 117.8 ?
C9 C10 H10 . . 117.8 ?
N5 C11 C12 . . 124.3(2) ?
N5 C11 H11 . . 117.9 ?
C12 C11 H11 . . 117.9 ?
C11 C12 C8 . . 119.6(2) ?
C11 C12 H12 . . 120.2 ?
C8 C12 H12 . . 120.2 ?
C5 N1 C1 . . 117.07(19) ?
C5 N1 Cd1 . . 120.33(15) ?
C1 N1 Cd1 . . 122.54(15) ?
C6 N2 N3 . . 105.89(18) ?
C7 N3 N2 . . 105.73(18) ?
C6 N4 C7 . . 100.94(18) ?
C10 N5 C11 . . 115.8(2) ?
Cd1 O1 H1A . . 111(2) ?
Cd1 O1 H1B . . 117(2) ?
H1A O1 H1B . . 108(2) ?
Cd1 O2 H2A . . 117(2) ?
Cd1 O2 H2B . . 128(2) ?
H2A O2 H2B . . 108(2) ?
H3A O3 H3B . . 108(2) ?

loop_
_geom_bond_atom_site_label_1
_geom_bond_atom_site_label_2
_geom_bond_site_symmetry_2
_geom_bond_distance
_geom_bond_publ_flag
Cd1 N1 3_566 2.278(2) ?
Cd1 N1 . 2.278(2) ?
Cd1 O2 . 2.304(2) ?
Cd1 O2 3_566 2.304(2) ?
Cd1 O1 3_566 2.322(2) ?
Cd1 O1 . 2.322(2) ?
C1 N1 . 1.334(3) ?
C1 C2 . 1.370(3) ?
C1 H1 . 0.9300 ?
C2 C3 . 1.385(3) ?
C2 H2 . 0.9300 ?
C3 C4 . 1.385(3) ?
C3 C6 . 1.461(3) ?
C4 C5 . 1.376(3) ?
C4 H4 . 0.9300 ?
C5 N1 . 1.331(3) ?
C5 H5 . 0.9300 ?
C6 N2 . 1.330(3) ?
C6 N4 . 1.352(3) ?
C7 N3 . 1.329(3) ?
C7 N4 . 1.353(3) ?
C7 C8 . 1.467(3) ?
C8 C12 . 1.379(3) ?
C8 C9 . 1.386(3) ?
C9 C10 . 1.373(3) ?
C9 H9 . 0.9300 ?
C10 N5 . 1.325(3) ?
C10 H10 . 0.9300 ?
C11 N5 . 1.327(3) ?
C11 C12 . 1.376(3) ?
C11 H11 . 0.9300 ?
C12 H12 . 0.9300 ?
N2 N3 . 1.362(3) ?
O1 H1A . 0.844(17) ?
O1 H1B . 0.845(17) ?
O2 H2A . 0.857(17) ?
O2 H2B . 0.847(17) ?
O3 H3A . 0.848(16) ?
O3 H3B . 0.850(17) ?

loop_
_geom_hbond_atom_site_label_D
_geom_hbond_atom_site_label_H
_geom_hbond_atom_site_label_A
_geom_hbond_site_symmetry_A
_geom_hbond_distance_DH
_geom_hbond_distance_HA
_geom_hbond_distance_DA
_geom_hbond_angle_DHA
O1 H1A N2 2_545 0.84(2) 1.95(3) 2.768(3) 164(3)
O1 H1B O3 1_555 0.85(3) 1.95(3) 2.786(3) 169(3)
O2 H2A N3 4_576 0.85(3) 1.98(3) 2.829(3) 171(3)
O2 H2B O3 3_666 0.85(3) 1.95(3) 2.758(3) 161(3)
O3 H3A N4 4_575 0.85(3) 2.06(2) 2.895(3) 171(3)
O3 H3B N5 3_676 0.85(3) 1.95(2) 2.796(3) 170(3)

loop_
_geom_torsion_atom_site_label_1
_geom_torsion_atom_site_label_2
_geom_torsion_atom_site_label_3
_geom_torsion_atom_site_label_4
_geom_torsion_site_symmetry_1
_geom_torsion_site_symmetry_2
_geom_torsion_site_symmetry_3
_geom_torsion_site_symmetry_4
_geom_torsion
_geom_torsion_publ_flag
N1 C1 C2 C3 . . . . 0.6(4) ?
C1 C2 C3 C4 . . . . -2.3(4) ?
C1 C2 C3 C6 . . . . 175.5(2) ?
C2 C3 C4 C5 . . . . 2.2(4) ?
C6 C3 C4 C5 . . . . -175.5(2) ?
C3 C4 C5 N1 . . . . -0.4(4) ?
C2 C3 C6 N2 . . . . 4.4(3) ?
C4 C3 C6 N2 . . . . -178.0(2) ?
C2 C3 C6 N4 . . . . -172.4(2) ?
C4 C3 C6 N4 . . . . 5.2(4) ?
N3 C7 C8 C12 . . . . 171.4(2) ?
N4 C7 C8 C12 . . . . -6.7(4) ?
N3 C7 C8 C9 . . . . -5.4(4) ?
N4 C7 C8 C9 . . . . 176.4(2) ?
C12 C8 C9 C10 . . . . 0.0(4) ?
C7 C8 C9 C10 . . . . 177.0(3) ?
C8 C9 C10 N5 . . . . 0.4(5) ?
N5 C11 C12 C8 . . . . 0.6(4) ?
C9 C8 C12 C11 . . . . -0.4(4) ?
C7 C8 C12 C11 . . . . -177.5(2) ?
C4 C5 N1 C1 . . . . -1.4(4) ?
C4 C5 N1 Cd1 . . . . -178.7(2) ?
C2 C1 N1 C5 . . . . 1.3(4) ?
C2 C1 N1 Cd1 . . . . 178.6(2) ?
O2 Cd1 N1 C5 . . . . -38.2(2) ?
O2 Cd1 N1 C5 3_566 . . . 141.8(2) ?
O1 Cd1 N1 C5 3_566 . . . 48.5(2) ?
O1 Cd1 N1 C5 . . . . -131.5(2) ?
O2 Cd1 N1 C1 . . . . 144.6(2) ?
O2 Cd1 N1 C1 3_566 . . . -35.4(2) ?
O1 Cd1 N1 C1 3_566 . . . -128.6(2) ?
O1 Cd1 N1 C1 . . . . 51.4(2) ?
N4 C6 N2 N3 . . . . 0.9(3) ?
C3 C6 N2 N3 . . . . -176.3(2) ?
N4 C7 N3 N2 . . . . 0.3(3) ?
C8 C7 N3 N2 . . . . -178.0(2) ?
C6 N2 N3 C7 . . . . -0.6(3) ?
N2 C6 N4 C7 . . . . -0.7(3) ?
C3 C6 N4 C7 . . . . 176.3(2) ?
N3 C7 N4 C6 . . . . 0.2(3) ?
C8 C7 N4 C6 . . . . 178.5(2) ?
C9 C10 N5 C11 . . . . -0.3(5) ?
C12 C11 N5 C10 . . . . -0.2(4) ?
